data_2105323
loop_
_publ_author_name
'Seryotkin, Yury V.'
'Drebushchak, Tatiana N.'
'Boldyreva, Elena V.'

_publ_section_title
;
 A high-pressure polymorph of chlorpropamide formed on hydrostatic
 compression of the \a-form in saturated ethanol solution
;
_journal_issue 1
_journal_name_full 'Acta Crystallographica Section B'
_journal_page_first 77
_journal_page_last 85
_journal_paper_doi 10.1107/S0108768112051142
_journal_volume 69
_journal_year 2013
_chemical_formula_moiety 'C10 H13 Cl N2 O3 S'
_chemical_formula_sum 'C10 H13 Cl N2 O3 S'
_chemical_formula_weight 276.73
_chemical_melting_point 'phase transition'
_chemical_name_common 'chlorpropamide, \a-form'
_chemical_name_systematic
;
 4-chloro-N-((propylaminocarbonyl)benzenesulfonamide
;
_space_group_IT_number 19
_symmetry_cell_setting orthorhombic
_symmetry_space_group_name_Hall 'P 2ac 2ab'
_symmetry_space_group_name_H-M 'P 21 21 21'
_atom_sites_solution_hydrogens geom
_atom_sites_solution_primary direct
_atom_sites_solution_secondary difmap
_audit_creation_method SHELXL-97
_cell_angle_alpha 90.00
_cell_angle_beta 90.00
_cell_angle_gamma 90.00
_cell_formula_units_Z 4
_cell_length_a 26.6068(19)
_cell_length_b 4.6576(2)
_cell_length_c 8.5556(2)
_cell_measurement_pressure 26300000
_cell_measurement_reflns_used 3821
_cell_measurement_temperature 293(2)
_cell_measurement_theta_max 30.9919
_cell_measurement_theta_min 4.3651
_cell_volume 1060.24(9)
_computing_cell_refinement 'CrysAlis RED (Oxford Diffraction,2009)'
_computing_data_collection 'CrysAlis CCD (Oxford Diffraction,2009)'
_computing_data_reduction 'CrysAlis RED (Oxford Diffraction,2009)'
_computing_structure_refinement 'SHELXL-97 (Sheldrick, 2008)'
_diffrn_ambient_temperature 293(2)
_diffrn_detector_area_resol_mean 10.3457
_diffrn_measured_fraction_theta_full 0.305
_diffrn_measured_fraction_theta_max 0.305
_diffrn_measurement_device_type 'Oxford Diffraction KM4 CCD'
_diffrn_measurement_method '\w scans'
_diffrn_radiation_monochromator graphite
_diffrn_radiation_source 'fine-focus sealed tube'
_diffrn_radiation_type 'Mo K\a'
_diffrn_radiation_wavelength 0.71073
_diffrn_reflns_av_R_equivalents 0.0952
_diffrn_reflns_av_sigmaI/netI 0.0933
_diffrn_reflns_limit_h_max 9
_diffrn_reflns_limit_h_min -9
_diffrn_reflns_limit_k_max 6
_diffrn_reflns_limit_k_min -6
_diffrn_reflns_limit_l_max 12
_diffrn_reflns_limit_l_min -12
_diffrn_reflns_number 10572
_diffrn_reflns_theta_full 31.07
_diffrn_reflns_theta_max 31.07
_diffrn_reflns_theta_min 2.50
_exptl_absorpt_coefficient_mu 0.555
_exptl_absorpt_correction_T_max 0.468
_exptl_absorpt_correction_T_min 0.323
_exptl_absorpt_correction_type numerical
_exptl_absorpt_process_details
;
Absorb6.1 (R. J. Angel, 2006)
;
_exptl_crystal_colour colorless
_exptl_crystal_density_diffrn 1.734
_exptl_crystal_density_method 'not measured'
_exptl_crystal_description plate
_exptl_crystal_F_000 576
_exptl_crystal_size_max 0.22
_exptl_crystal_size_mid 0.11
_exptl_crystal_size_min 0.04
_refine_diff_density_max 0.208
_refine_diff_density_min -0.256
_refine_ls_extinction_method none
_refine_ls_goodness_of_fit_ref 0.994
_refine_ls_hydrogen_treatment constr
_refine_ls_matrix_type full
_refine_ls_number_parameters 63
_refine_ls_number_reflns 1025
_refine_ls_number_restraints 0
_refine_ls_restrained_S_all 0.994
_refine_ls_R_factor_all 0.0840
_refine_ls_R_factor_gt 0.0464
_refine_ls_shift/su_max 0.000
_refine_ls_shift/su_mean 0.000
_refine_ls_structure_factor_coef Fsqd
_refine_ls_weighting_details 'calc w=1/[\s^2^(Fo^2^)+(0.0570P)^2^+0.0000P] where P=(Fo^2^+2Fc^2^)/3'
_refine_ls_weighting_scheme calc
_refine_ls_wR_factor_gt 0.0955
_refine_ls_wR_factor_ref 0.1040
_reflns_number_gt 656
_reflns_number_total 1025
_reflns_threshold_expression >2\s(I)
_cod_data_source_file gp5058.cif
_cod_data_source_block acpa_2.63GPa
_cod_database_code 2105323

loop_
_symmetry_equiv_pos_as_xyz
'x, y, z'
'-x+1/2, -y, z+1/2'
'-x, y+1/2, -z+1/2'
'x+1/2, -y+1/2, -z'

loop_
_atom_site_type_symbol
_atom_site_label
_atom_site_fract_x
_atom_site_fract_y
_atom_site_fract_z
_atom_site_U_iso_or_equiv
_atom_site_adp_type
_atom_site_calc_flag
_atom_site_refinement_flags
_atom_site_occupancy
_atom_site_symmetry_multiplicity
C C1 0.0315(2) 0.7770(6) 0.4812(4) 0.0297(13) Uiso d G 1 1
C C2 0.0371(3) 0.6020(7) 0.6117(3) 0.0330(14) Uiso d G 1 1
H H2 0.0128 0.6034 0.6899 0.040 Uiso calc R 1 1
C C3 0.0789(3) 0.4249(6) 0.6252(3) 0.0322(14) Uiso d G 1 1
H H3 0.0826 0.3078 0.7125 0.039 Uiso calc R 1 1
C C4 0.1152(2) 0.4228(7) 0.5083(3) 0.0260(13) Uiso d G 1 1
C C5 0.1096(3) 0.5978(7) 0.3778(3) 0.0267(13) Uiso d G 1 1
H H5 0.1339 0.5965 0.2996 0.032 Uiso calc R 1 1
C C6 0.0678(3) 0.7750(6) 0.3643(3) 0.0247(12) Uiso d G 1 1
H H6 0.0641 0.8921 0.2770 0.030 Uiso calc R 1 1
C C7 0.2417(6) 0.5921(8) 0.5066(5) 0.0262(13) Uiso d . 1 1
C C8 0.3056(6) 0.9646(10) 0.5257(6) 0.0273(12) Uiso d . 1 1
H H8A 0.3073 1.1307 0.5939 0.033 Uiso calc R 1 1
H H8B 0.2924 1.0279 0.4257 0.033 Uiso calc R 1 1
C C9 0.3568(7) 0.8494(11) 0.5027(6) 0.0325(15) Uiso d . 1 1
H H9A 0.3562 0.7081 0.4195 0.039 Uiso calc R 1 1
H H9B 0.3676 0.7533 0.5976 0.039 Uiso calc R 1 1
C C10 0.3949(6) 1.0834(11) 0.4616(6) 0.0371(15) Uiso d . 1 1
H H10A 0.3848 1.1769 0.3666 0.056 Uiso calc R 1 1
H H10B 0.4274 0.9987 0.4476 0.056 Uiso calc R 1 1
H H10C 0.3962 1.2217 0.5447 0.056 Uiso calc R 1 1
Cl Cl1 -0.01897(17) 0.9897(3) 0.45995(17) 0.053(3) Uani d . 1 1
N N1 0.2118(5) 0.4010(7) 0.5922(4) 0.0261(11) Uiso d . 1 1
H H1 0.2178 0.3889 0.6908 0.031 Uiso calc R 1 1
N N2 0.2716(4) 0.7597(7) 0.5918(4) 0.0260(11) Uiso d . 1 1
H H2A 0.2705 0.7439 0.6919 0.031 Uiso calc R 1 1
O O1 0.1579(3) -0.0025(6) 0.6454(3) 0.0286(9) Uiso d . 1 1
O O2 0.1807(4) 0.1067(6) 0.3720(3) 0.0279(9) Uiso d . 1 1
O O3 0.2390(4) 0.5970(6) 0.3625(4) 0.0293(9) Uiso d . 1 1
S S1 0.16730(14) 0.2019(2) 0.52509(13) 0.0245(4) Uiso d . 1 1

loop_
_atom_site_aniso_label
_atom_site_aniso_U_11
_atom_site_aniso_U_22
_atom_site_aniso_U_33
_atom_site_aniso_U_12
_atom_site_aniso_U_13
_atom_site_aniso_U_23
Cl1 0.052(9) 0.0489(8) 0.0595(9) 0.0100(17) -0.0105(17) 0.0042(7)

loop_
_atom_type_symbol
_atom_type_description
_atom_type_scat_dispersion_real
_atom_type_scat_dispersion_imag
_atom_type_scat_source
C C 0.0033 0.0016 'International Tables Vol C Tables 4.2.6.8 and 6.1.1.4'
H H 0.0000 0.0000 'International Tables Vol C Tables 4.2.6.8 and 6.1.1.4'
Cl Cl 0.1484 0.1585 'International Tables Vol C Tables 4.2.6.8 and 6.1.1.4'
N N 0.0061 0.0033 'International Tables Vol C Tables 4.2.6.8 and 6.1.1.4'
O O 0.0106 0.0060 'International Tables Vol C Tables 4.2.6.8 and 6.1.1.4'
S S 0.1246 0.1234 'International Tables Vol C Tables 4.2.6.8 and 6.1.1.4'

loop_
_geom_angle_atom_site_label_1
_geom_angle_atom_site_label_2
_geom_angle_atom_site_label_3
_geom_angle
C2 C1 C6 120.0
C2 C1 Cl1 121.2(2)
C6 C1 Cl1 118.8(2)
C3 C2 C1 120.0
C3 C2 H2 120.0
C1 C2 H2 120.0
C4 C3 C2 120.0
C4 C3 H3 120.0
C2 C3 H3 120.0
C3 C4 C5 120.0
C3 C4 S1 120.0(2)
C5 C4 S1 120.0(2)
C4 C5 C6 120.0
C4 C5 H5 120.0
C6 C5 H5 120.0
C5 C6 C1 120.0
C5 C6 H6 120.0
C1 C6 H6 120.0
O3 C7 N2 124.7(8)
O3 C7 N1 120.1(8)
N2 C7 N1 115.2(4)
N2 C8 C9 113.1(5)
N2 C8 H8A 108.9
C9 C8 H8A 108.9
N2 C8 H8B 108.9
C9 C8 H8B 108.9
H8A C8 H8B 107.8
C8 C9 C10 112.5(7)
C8 C9 H9A 109.1
C10 C9 H9A 109.1
C8 C9 H9B 109.1
C10 C9 H9B 109.1
H9A C9 H9B 107.8
C9 C10 H10A 109.5
C9 C10 H10B 109.5
H10A C10 H10B 109.5
C9 C10 H10C 109.5
H10A C10 H10C 109.5
H10B C10 H10C 109.5
C7 N1 S1 126.7(5)
C7 N1 H1 116.7
S1 N1 H1 116.7
C7 N2 C8 123.5(5)
C7 N2 H2A 118.3
C8 N2 H2A 118.3
O1 S1 O2 119.9(2)
O1 S1 N1 104.8(3)
O2 S1 N1 108.9(5)
O1 S1 C4 108.5(4)
O2 S1 C4 107.9(3)
N1 S1 C4 106.0(3)

loop_
_geom_bond_atom_site_label_1
_geom_bond_atom_site_label_2
_geom_bond_distance
C1 C2 1.3900
C1 C6 1.3900
C1 Cl1 1.679(6)
C2 C3 1.3900
C2 H2 0.9300
C3 C4 1.3900
C3 H3 0.9300
C4 C5 1.3900
C4 S1 1.733(6)
C5 C6 1.3900
C5 H5 0.9300
C6 H6 0.9300
C7 O3 1.235(6)
C7 N2 1.333(11)
C7 N1 1.401(11)
C8 N2 1.430(13)
C8 C9 1.48(2)
C8 H8A 0.9700
C8 H8B 0.9700
C9 C10 1.528(16)
C9 H9A 0.9700
C9 H9B 0.9700
C10 H10A 0.9600
C10 H10B 0.9600
C10 H10C 0.9600
N1 S1 1.609(10)
N1 H1 0.8600
N2 H2A 0.8600
O1 S1 1.425(4)
O2 S1 1.428(4)

loop_
_geom_hbond_atom_site_label_D
_geom_hbond_atom_site_label_H
_geom_hbond_atom_site_label_A
_geom_hbond_site_symmetry_A
_geom_hbond_distance_DH
_geom_hbond_distance_HA
_geom_hbond_distance_DA
_geom_hbond_angle_DHA
N1 H1 O3 2_565 0.86 1.87 2.657(9) 152.1
N2 H2A O2 2_565 0.86 2.13 2.782(8) 132.0
N2 H2A O3 2_565 0.86 2.17 2.864(5) 137.4

loop_
_geom_torsion_atom_site_label_1
_geom_torsion_atom_site_label_2
_geom_torsion_atom_site_label_3
_geom_torsion_atom_site_label_4
_geom_torsion
C6 C1 C2 C3 0.0
Cl1 C1 C2 C3 179.1(3)
C1 C2 C3 C4 0.0
C2 C3 C4 C5 0.0
C2 C3 C4 S1 -180.0(3)
C3 C4 C5 C6 0.0
S1 C4 C5 C6 180.0(3)
C4 C5 C6 C1 0.0
C2 C1 C6 C5 0.0
Cl1 C1 C6 C5 -179.1(3)
N2 C8 C9 C10 -169.2(5)
O3 C7 N1 S1 -8.1(14)
N2 C7 N1 S1 171.7(7)
O3 C7 N2 C8 -1.4(15)
N1 C7 N2 C8 178.9(9)
C9 C8 N2 C7 -93.7(11)
C7 N1 S1 O1 165.1(8)
C7 N1 S1 O2 35.6(9)
C7 N1 S1 C4 -80.3(8)
C3 C4 S1 O1 14.4(3)
C5 C4 S1 O1 -165.5(3)
C3 C4 S1 O2 145.8(3)
C5 C4 S1 O2 -34.2(4)
C3 C4 S1 N1 -97.7(3)
C5 C4 S1 N1 82.3(3)

loop_
_cod_related_entry_id
_cod_related_entry_database
_cod_related_entry_code
1 ChemSpider 2626
